data_2001044
loop_
_publ_author_name
'Jin, S.'
'Nieuwenhuyzen, M.'
'Robinson, W. T.'
'Wilkins, C. J.'

_publ_section_title
;
 Structures of dichlorobis(trimethylamine oxide)cobalt(II),
 diiodobis(trimethylamine oxide)cobalt(II), dichlorobis(trimethylamine
 oxide)zinc and dibromobis(trimethylamine oxide)zinc
;
_journal_issue 2
_journal_name_full 'Acta Crystallographica Section C'
_journal_page_first 274
_journal_page_last 279
_journal_paper_doi 10.1107/S0108270191010223
_journal_volume 48
_journal_year 1992
_chemical_formula_sum 'C6 H18 Co I2 N2 O2'
_chemical_formula_weight 462.95
_symmetry_cell_setting orthorhombic
_symmetry_space_group_name_Hall '-P 2n 2ab'
_symmetry_space_group_name_H-M 'P b c n'
_cell_angle_alpha 90
_cell_angle_beta 90
_cell_angle_gamma 90
_cell_formula_units_Z 4
_cell_length_a 11.742(4)
_cell_length_b 11.291(3)
_cell_length_c 10.404(3)
_cell_volume 1379.4(7)
_diffrn_radiation_type Mo
_diffrn_radiation_wavelength 0.71069
_exptl_absorpt_coefficient_mu 5.653
_exptl_crystal_density_diffrn 2.23
_exptl_crystal_density_meas 2.15
_exptl_crystal_F_000 868
_cod_data_source_file mu0274.cif
_cod_data_source_block mu0274b
_cod_original_formula_sum 'C6 H18 Co1 I2 N2 O2'
_cod_database_code 2001044

loop_
_atom_site_label
_atom_site_fract_x
_atom_site_fract_y
_atom_site_fract_z
_atom_site_U_iso_or_equiv
I .46000(10) .20970(10) .53970(10) .0160(10)
Co .5000 .33660(10) .7500 .0120(10)
O .6314(3) .4187(4) .6849(4) .170(10)
N .7085(3) .4865(4) .7601(5) .0140(10)
C(1) .6458(5) .5516(6) .8638(6) .021(2)
C(2) .7635(5) .5721(6) .6693(6) .021(2)
C(3) .7958(5) .4050(6) .8154(6) .021(2)
H(1A) .6108 .4955 .9208 ?
H(1B) .6986 .5997 .9111 ?
H(1D) .5882 .6011 .8263 ?
H(2A) .8029 .5292 .6032 ?
H(2D) .7064 .6217 .6310 ?
H(2B) .8168 .6203 .7158 ?
H(3D) .7599 .3503 .8732 ?
H(3A) .8325 .3620 .7474 ?
H(3B) .8514 .4507 .8614 ?

loop_
_geom_bond_atom_site_label_1
_geom_bond_atom_site_label_2
_geom_bond_distance
I Co 2.6580(10)
N C(1) 1.499(8)
N C(3) 1.493(8)
Co O 1.923(4)
O N 1.421(6)
N C(2) 1.497(8)
